data_7251783
loop_
_publ_author_name
'Snisha, Kallivalappil'
'Karthikeyan, Mano Chitra'
'Bhuvanesh, Nattamai'
'Arockiam, Antony Joseph Velanganni'
'Karvembu, Ramasamy'

_publ_section_title
;
 Synthesis of sulfanyl derivatives of 1,2,4-triazoles via an acid
 catalyzed intramolecular cyclization of isothiosemicarbazones: structural
 characterization, E/Z isomerism, mechanistic insights and in vitro
 cytotoxicity
;
_journal_issue 15
_journal_name_full 'RSC Advances'
_journal_page_first 13433
_journal_page_last 13446
_journal_paper_doi 10.1039/D6RA00822D
_journal_volume 16
_journal_year 2026
_chemical_formula_moiety 'C16 H17 N3 S'
_chemical_formula_sum 'C16 H17 N3 S'
_chemical_formula_weight 283.38
_space_group_crystal_system monoclinic
_space_group_IT_number 14
_space_group_name_Hall '-P 2ybc'
_space_group_name_H-M_alt 'P 1 21/c 1'
_atom_sites_solution_hydrogens geom
_atom_sites_solution_primary dual
_audit_creation_date 2023-10-04
_audit_creation_method
;
Olex2 1.5
(compiled 2023.08.24 svn.re1ec1418 for OlexSys, GUI svn.r6817)
;
_audit_update_record
;
2025-11-28 deposited with the CCDC.	2026-03-04 downloaded from the CCDC.
;
_cell_angle_alpha 90
_cell_angle_beta 92.8390(10)
_cell_angle_gamma 90
_cell_formula_units_Z 8
_cell_length_a 24.8331(2)
_cell_length_b 11.78700(10)
_cell_length_c 10.07740(10)
_cell_measurement_reflns_used 13765
_cell_measurement_temperature 100.00(10)
_cell_measurement_theta_max 79.5230
_cell_measurement_theta_min 3.5620
_cell_volume 2946.11(5)
_computing_cell_refinement 'CrysAlisPro 1.171.43.68a (Rigaku OD, 2023)'
_computing_data_collection 'CrysAlisPro system (CCD 42.101a 64-bit (release 31-08-2023))'
_computing_data_reduction 'CrysAlisPro 1.171.43.68a (Rigaku OD, 2023)'
_computing_molecular_graphics 'Olex2 1.5 (Dolomanov et al., 2009)'
_computing_publication_material 'Olex2 1.5 (Dolomanov et al., 2009)'
_computing_structure_refinement 'SHELXL 2018/3 (Sheldrick, 2015)'
_computing_structure_solution 'SHELXT 2018/2 (Sheldrick, 2018)'
_diffrn_ambient_environment N~2~
_diffrn_ambient_temperature 100.00(10)
_diffrn_detector 'Hybrid Pixel Array Detector'
_diffrn_detector_area_resol_mean 10.0000
_diffrn_detector_type HyPix
_diffrn_measured_fraction_theta_full 0.997
_diffrn_measured_fraction_theta_max 0.967
_diffrn_measurement_details
;
List of Runs (angles in degrees, time in seconds):

  # Type    Start    End  Width  t~exp~   \w     \q     \k     \f   Frames
#--------------------------------------------------------------------------
  1  \w     50.00  75.00   0.50    0.05    --   47.69-141.00-115.00   50
  2  \w     60.00 110.00   0.50    0.09    --  113.25-141.00-115.00  100
  3  \w     38.00  95.00   0.50    0.05    --   47.69-130.00  57.00  114
  4  \w     45.00  80.00   0.50    0.09    --  113.25-126.00 150.00   70
  5  \w     88.00 113.00   0.50    0.09    --  113.25-126.00 150.00   50
  6  \w     49.00 113.00   0.50    0.09    --  113.25-126.00 120.00  128
  7  \w     50.00 116.00   0.50    0.09    --  113.25-130.00  57.00  132
  8  \w     79.00 105.00   0.50    0.09    --  113.25 -95.00  30.00   52
  9  \w     53.00 113.00   0.50    0.09    --  113.25-126.00-180.00  120
 10  \w     -8.00  25.00   0.50    0.05    --   47.69 -19.00 -60.00   66
 11  \w     46.00  71.00   0.50    0.09    --  113.25 -61.00 -60.00   50
 12  \w     44.00  71.00   0.50    0.09    --  113.25 -61.00  90.00   54
 13  \w     44.00  70.00   0.50    0.09    --  113.25 -61.00 120.00   52
 14  \w     42.00  70.00   0.50    0.09    --  113.25 -61.00  30.00   56
 15  \w     96.00 145.00   0.50    0.09    --  113.25 126.00-150.00   98
 16  \w     99.00 125.00   0.50    0.09    --  113.25 130.00 129.00   52
 17  \w    148.00 175.00   0.50    0.09    --  113.25  45.00 120.00   54
 18  \w    101.00 142.00   0.50    0.09    --  113.25  45.00 120.00   82
 19  \w    101.00 136.00   0.50    0.09    --  113.25  30.00  60.00   70
 20  \w    140.00 166.00   0.50    0.09    --  113.25  30.00  60.00   52
 21  \w    104.00 172.00   0.50    0.09    --  113.25  45.00-150.00  136
 22  \w    -26.00  28.00   0.50    0.05    --  -47.69  19.00 -30.00  108
 23  \w    -75.00 -46.00   0.50    0.05    --  -47.69 130.00 129.00   58
 24  \w    -49.00 -22.00   0.50    0.09    --  -91.75  45.00   0.00   54
 25  \w    -43.00  24.00   0.50    0.05    --  -47.69  38.00 -90.00  134
 26  \w   -148.00 -71.00   0.50    0.09    --  -91.75-130.00  57.00  154
 27  \w   -117.00 -81.00   0.50    0.05    --  -47.69-130.00  57.00   72
 28  \w   -102.00 -70.00   0.50    0.05    --  -47.69-141.00-115.00   64
;
_diffrn_measurement_device 'four-circle diffractometer'
_diffrn_measurement_device_type 'XtaLAB Synergy, Dualflex, HyPix'
_diffrn_measurement_method '\w scans'
_diffrn_orient_matrix_type 'CrysAlisPro convention (1999,Acta A55,543-557)'
_diffrn_orient_matrix_UB_11 -0.0619824000
_diffrn_orient_matrix_UB_12 0.0070307000
_diffrn_orient_matrix_UB_13 -0.0025504000
_diffrn_orient_matrix_UB_21 -0.0032687000
_diffrn_orient_matrix_UB_22 -0.1304491000
_diffrn_orient_matrix_UB_23 0.0058450000
_diffrn_orient_matrix_UB_31 0.0021198000
_diffrn_orient_matrix_UB_32 0.0050641000
_diffrn_orient_matrix_UB_33 0.1528994000
_diffrn_radiation_monochromator mirror
_diffrn_radiation_probe x-ray
_diffrn_radiation_type 'Cu K\a'
_diffrn_radiation_wavelength 1.54184
_diffrn_reflns_av_R_equivalents 0.0301
_diffrn_reflns_av_unetI/netI 0.0289
_diffrn_reflns_Laue_measured_fraction_full 0.997
_diffrn_reflns_Laue_measured_fraction_max 0.967
_diffrn_reflns_limit_h_max 31
_diffrn_reflns_limit_h_min -31
_diffrn_reflns_limit_k_max 14
_diffrn_reflns_limit_k_min -14
_diffrn_reflns_limit_l_max 12
_diffrn_reflns_limit_l_min -8
_diffrn_reflns_number 21509
_diffrn_reflns_point_group_measured_fraction_full 0.997
_diffrn_reflns_point_group_measured_fraction_max 0.967
_diffrn_reflns_theta_full 67.684
_diffrn_reflns_theta_max 79.874
_diffrn_reflns_theta_min 3.564
_diffrn_source 'micro-focus sealed X-ray tube'
_diffrn_source_current 1
_diffrn_source_type 'PhotonJet (Cu) X-ray Source'
_diffrn_source_voltage 50
_exptl_absorpt_coefficient_mu 1.884
_exptl_absorpt_correction_T_max 1.000
_exptl_absorpt_correction_T_min 0.498
_exptl_absorpt_correction_type gaussian
_exptl_absorpt_process_details
;
CrysAlisPro 1.171.43.68a (Rigaku Oxford Diffraction, 2023)
Numerical absorption correction based on gaussian integration over
a multifaceted crystal model
Empirical absorption correction using spherical harmonics,
implemented in SCALE3 ABSPACK scaling algorithm.
;
_exptl_crystal_colour yellow
_exptl_crystal_colour_primary yellow
_exptl_crystal_density_diffrn 1.278
_exptl_crystal_description block
_exptl_crystal_F_000 1200
_exptl_crystal_size_max 0.319
_exptl_crystal_size_mid 0.232
_exptl_crystal_size_min 0.082
_refine_diff_density_max 0.318
_refine_diff_density_min -0.361
_refine_diff_density_rms 0.051
_refine_ls_extinction_method none
_refine_ls_goodness_of_fit_ref 1.082
_refine_ls_hydrogen_treatment constr
_refine_ls_matrix_type full
_refine_ls_number_parameters 363
_refine_ls_number_reflns 6206
_refine_ls_number_restraints 0
_refine_ls_restrained_S_all 1.082
_refine_ls_R_factor_all 0.0377
_refine_ls_R_factor_gt 0.0351
_refine_ls_shift/su_max 0.001
_refine_ls_shift/su_mean 0.000
_refine_ls_structure_factor_coef Fsqd
_refine_ls_weighting_details 'w=1/[\s^2^(Fo^2^)+(0.0498P)^2^+0.6852P] where P=(Fo^2^+2Fc^2^)/3'
_refine_ls_weighting_scheme calc
_refine_ls_wR_factor_gt 0.0946
_refine_ls_wR_factor_ref 0.0968
_reflns_Friedel_coverage 0.000
_reflns_number_gt 5643
_reflns_number_total 6206
_reflns_threshold_expression 'I > 2\s(I)'
_cod_data_source_file d6ra00822d2.cif
_cod_data_source_block rk_tl1a
_cod_database_code 7251783
_shelx_shelxl_version_number 2018/3
_chemical_oxdiff_formula C16H17N3S
_shelx_space_group_comment
;
The symmetry employed for this shelxl refinement is uniquely defined
by the following loop, which should always be used as a source of
symmetry information in preference to the above space-group names.
They are only intended as comments.
;
_shelx_estimated_absorpt_t_max 0.861
_shelx_estimated_absorpt_t_min 0.585
_olex2_refinement_description
;
1. Fixed Uiso
 At 1.2 times of:
  All C(H) groups, All C(H,H) groups, All N(H) groups
 At 1.5 times of:
  All C(H,H,H) groups
2.a Secondary CH2 refined with riding coordinates:
 C7(H7A,H7B), C7B(H7BA,H7BB)
2.b Aromatic/amide H refined with riding coordinates:
 N1(H1), C2(H2), C3(H3), C4(H4), C5(H5), C6(H6), C10(H10), C12(H12), C13(H13),
 C14(H14), C15(H15), C16(H16), N1B(H1B), C2B(H2B), C3B(H3B), C4B(H4B), C5B(H5B),
  C6B(H6B), C10B(H10B), C12B(H12B), C13B(H13B), C14B(H14B), C15B(H15B),
 C16B(H16B)
2.c Idealised Me refined as rotating group:
 C9(H9A,H9B,H9C), C9B(H9BA,H9BB,H9BC)
;
_olex2_exptl_crystal_mounting_method 'The crystal was mounted on a MITIGEN holder'
_olex2_submission_original_sample_id RKB_230929_SDC_TL1A
_olex2_submission_special_instructions 'No special instructions were received'
_oxdiff_exptl_absorpt_empirical_details
;
Empirical correction (ABSPACK) includes:
- Absorption correction using spherical harmonics
- Frame scaling
;
_oxdiff_exptl_absorpt_empirical_full_max 1.312
_oxdiff_exptl_absorpt_empirical_full_min 0.857

loop_
_space_group_symop_operation_xyz
'x, y, z'
'-x, y+1/2, -z+1/2'
'-x, -y, -z'
'x, -y-1/2, z-1/2'

loop_
_atom_site_label
_atom_site_type_symbol
_atom_site_fract_x
_atom_site_fract_y
_atom_site_fract_z
_atom_site_U_iso_or_equiv
_atom_site_adp_type
_atom_site_occupancy
_atom_site_site_symmetry_order
_atom_site_calc_flag
_atom_site_refinement_flags_posn
_atom_site_refinement_flags_adp
_atom_site_refinement_flags_occupancy
_atom_site_disorder_assembly
_atom_site_disorder_group
S1 S 0.08996(2) 0.55322(2) -0.00791(3) 0.02237(9) Uani 1 1 d . . . . .
N1 N 0.04555(4) 0.75831(9) -0.06447(10) 0.0243(2) Uani 1 1 d . . . . .
H1 H 0.027490 0.723241 -0.129661 0.029 Uiso 1 1 calc R U . . .
N2 N 0.09861(4) 0.74764(9) 0.12827(10) 0.0256(2) Uani 1 1 d . . . . .
N3 N 0.12944(4) 0.67067(9) 0.20655(10) 0.0241(2) Uani 1 1 d . . . . .
C1 C 0.07409(5) 0.41217(10) -0.21410(11) 0.0223(2) Uani 1 1 d . . . . .
C2 C 0.05598(6) 0.31335(12) -0.15532(14) 0.0325(3) Uani 1 1 d . . . . .
H2 H 0.031043 0.317503 -0.086969 0.039 Uiso 1 1 calc R U . . .
C3 C 0.07454(8) 0.20819(13) -0.19704(17) 0.0465(4) Uani 1 1 d . . . . .
H3 H 0.062172 0.140784 -0.156785 0.056 Uiso 1 1 calc R U . . .
C4 C 0.11085(8) 0.20124(13) -0.29669(16) 0.0483(5) Uani 1 1 d . . . . .
H4 H 0.123226 0.129387 -0.325127 0.058 Uiso 1 1 calc R U . . .
C5 C 0.12885(7) 0.29894(14) -0.35412(15) 0.0424(4) Uani 1 1 d . . . . .
H5 H 0.153691 0.294300 -0.422637 0.051 Uiso 1 1 calc R U . . .
C6 C 0.11115(6) 0.40429(12) -0.31319(13) 0.0295(3) Uani 1 1 d . . . . .
H6 H 0.124317 0.471277 -0.352780 0.035 Uiso 1 1 calc R U . . .
C7 C 0.05525(5) 0.52697(11) -0.16936(11) 0.0226(2) Uani 1 1 d . . . . .
H7A H 0.015698 0.527068 -0.161047 0.027 Uiso 1 1 calc R U . . .
H7B H 0.064582 0.586217 -0.233957 0.027 Uiso 1 1 calc R U . . .
C8 C 0.07741(5) 0.69846(10) 0.02273(11) 0.0217(2) Uani 1 1 d . . . . .
C9 C 0.04117(6) 0.88043(12) -0.05051(14) 0.0354(3) Uani 1 1 d . . . . .
H9A H 0.019276 0.911178 -0.125716 0.053 Uiso 1 1 calc R U . . .
H9B H 0.077223 0.914343 -0.048899 0.053 Uiso 1 1 calc R U . . .
H9C H 0.024034 0.898254 0.032514 0.053 Uiso 1 1 calc R U . . .
C10 C 0.16018(5) 0.71929(11) 0.29468(12) 0.0245(3) Uani 1 1 d . . . . .
H10 H 0.160927 0.799838 0.297686 0.029 Uiso 1 1 calc R U . . .
C11 C 0.19426(5) 0.65575(11) 0.39115(12) 0.0236(3) Uani 1 1 d . . . . .
C12 C 0.19528(6) 0.53760(12) 0.39539(13) 0.0310(3) Uani 1 1 d . . . . .
H12 H 0.173415 0.495069 0.333424 0.037 Uiso 1 1 calc R U . . .
C13 C 0.22804(6) 0.48201(14) 0.48953(15) 0.0388(3) Uani 1 1 d . . . . .
H13 H 0.228710 0.401439 0.491070 0.047 Uiso 1 1 calc R U . . .
C14 C 0.25980(6) 0.54229(15) 0.58139(14) 0.0383(4) Uani 1 1 d . . . . .
H14 H 0.282116 0.503369 0.645750 0.046 Uiso 1 1 calc R U . . .
C15 C 0.25890(6) 0.65934(16) 0.57901(14) 0.0405(4) Uani 1 1 d . . . . .
H15 H 0.280300 0.701330 0.642459 0.049 Uiso 1 1 calc R U . . .
C16 C 0.22662(6) 0.71566(13) 0.48360(14) 0.0343(3) Uani 1 1 d . . . . .
H16 H 0.226636 0.796238 0.481430 0.041 Uiso 1 1 calc R U . . .
S1B S 0.41259(2) 0.45890(2) 0.49792(3) 0.02164(9) Uani 1 1 d . . . . .
N1B N 0.47354(4) 0.26818(9) 0.53137(10) 0.0234(2) Uani 1 1 d . . . . .
H1B H 0.490294 0.304126 0.597893 0.028 Uiso 1 1 calc R U . . .
N2B N 0.42054(4) 0.27784(9) 0.33903(10) 0.0218(2) Uani 1 1 d . . . . .
N3B N 0.38117(4) 0.34557(9) 0.27286(10) 0.0216(2) Uani 1 1 d . . . . .
C1B C 0.41492(5) 0.57609(11) 0.72826(11) 0.0222(2) Uani 1 1 d . . . . .
C2B C 0.37961(5) 0.55470(11) 0.82825(12) 0.0267(3) Uani 1 1 d . . . . .
H2B H 0.372584 0.478741 0.853736 0.032 Uiso 1 1 calc R U . . .
C3B C 0.35457(6) 0.64381(13) 0.89100(13) 0.0321(3) Uani 1 1 d . . . . .
H3B H 0.330752 0.628447 0.959702 0.038 Uiso 1 1 calc R U . . .
C4B C 0.36412(6) 0.75521(12) 0.85401(13) 0.0321(3) Uani 1 1 d . . . . .
H4B H 0.347242 0.815984 0.897850 0.039 Uiso 1 1 calc R U . . .
C5B C 0.39847(6) 0.77721(12) 0.75260(13) 0.0308(3) Uani 1 1 d . . . . .
H5B H 0.404837 0.853213 0.726184 0.037 Uiso 1 1 calc R U . . .
C6B C 0.42358(5) 0.68814(11) 0.68963(12) 0.0261(3) Uani 1 1 d . . . . .
H6B H 0.446826 0.703623 0.619764 0.031 Uiso 1 1 calc R U . . .
C7B C 0.44405(5) 0.47954(11) 0.66453(11) 0.0233(2) Uani 1 1 d . . . . .
H7BA H 0.440976 0.409520 0.717877 0.028 Uiso 1 1 calc R U . . .
H7BB H 0.482748 0.498083 0.658700 0.028 Uiso 1 1 calc R U . . .
C8B C 0.43748(5) 0.32426(10) 0.45034(11) 0.0201(2) Uani 1 1 d . . . . .
C9B C 0.48468(5) 0.14877(11) 0.50890(13) 0.0277(3) Uani 1 1 d . . . . .
H9BA H 0.512078 0.122285 0.575101 0.042 Uiso 1 1 calc R U . . .
H9BB H 0.497946 0.138873 0.419647 0.042 Uiso 1 1 calc R U . . .
H9BC H 0.451535 0.104690 0.516804 0.042 Uiso 1 1 calc R U . . .
C10B C 0.35681(5) 0.29452(10) 0.17543(11) 0.0210(2) Uani 1 1 d . . . . .
H10B H 0.368529 0.220650 0.152563 0.025 Uiso 1 1 calc R U . . .
C11B C 0.31167(5) 0.34498(10) 0.09768(11) 0.0208(2) Uani 1 1 d . . . . .
C12B C 0.28231(5) 0.43707(11) 0.14435(12) 0.0259(3) Uani 1 1 d . . . . .
H12B H 0.292698 0.471578 0.226879 0.031 Uiso 1 1 calc R U . . .
C13B C 0.23803(6) 0.47760(12) 0.06954(13) 0.0305(3) Uani 1 1 d . . . . .
H13B H 0.217520 0.538562 0.102441 0.037 Uiso 1 1 calc R U . . .
C14B C 0.22340(5) 0.42990(13) -0.05300(13) 0.0311(3) Uani 1 1 d . . . . .
H14B H 0.193621 0.459651 -0.104649 0.037 Uiso 1 1 calc R U . . .
C15B C 0.25220(5) 0.33902(13) -0.09988(13) 0.0296(3) Uani 1 1 d . . . . .
H15B H 0.242296 0.306368 -0.183760 0.036 Uiso 1 1 calc R U . . .
C16B C 0.29570(5) 0.29566(11) -0.02376(12) 0.0253(3) Uani 1 1 d . . . . .
H16B H 0.314725 0.231798 -0.054809 0.030 Uiso 1 1 calc R U . . .

loop_
_atom_site_aniso_label
_atom_site_aniso_U_11
_atom_site_aniso_U_22
_atom_site_aniso_U_33
_atom_site_aniso_U_23
_atom_site_aniso_U_13
_atom_site_aniso_U_12
S1 0.02841(17) 0.01979(15) 0.01843(15) 0.00059(10) -0.00374(11) 0.00435(10)
N1 0.0282(5) 0.0235(5) 0.0207(5) -0.0037(4) -0.0051(4) 0.0082(4)
N2 0.0287(5) 0.0270(5) 0.0207(5) -0.0023(4) -0.0031(4) 0.0104(4)
N3 0.0264(5) 0.0274(5) 0.0181(5) -0.0006(4) -0.0022(4) 0.0081(4)
C1 0.0245(6) 0.0219(6) 0.0197(5) -0.0010(4) -0.0065(4) 0.0002(5)
C2 0.0370(7) 0.0278(7) 0.0318(7) 0.0059(5) -0.0071(6) -0.0077(6)
C3 0.0644(11) 0.0209(7) 0.0510(9) 0.0051(6) -0.0283(8) -0.0092(7)
C4 0.0714(12) 0.0306(8) 0.0400(9) -0.0168(7) -0.0279(8) 0.0170(8)
C5 0.0519(9) 0.0470(9) 0.0275(7) -0.0121(6) -0.0067(6) 0.0186(7)
C6 0.0329(7) 0.0327(7) 0.0227(6) -0.0015(5) -0.0022(5) 0.0047(5)
C7 0.0254(6) 0.0238(6) 0.0182(5) 0.0004(4) -0.0030(4) 0.0015(5)
C8 0.0222(6) 0.0234(6) 0.0195(5) -0.0005(4) 0.0016(4) 0.0059(4)
C9 0.0464(8) 0.0265(7) 0.0317(7) -0.0073(5) -0.0132(6) 0.0179(6)
C10 0.0283(6) 0.0239(6) 0.0214(6) -0.0029(5) 0.0004(5) 0.0038(5)
C11 0.0230(6) 0.0289(6) 0.0189(6) -0.0013(5) 0.0006(4) 0.0024(5)
C12 0.0358(7) 0.0295(7) 0.0271(6) -0.0010(5) -0.0043(5) 0.0030(5)
C13 0.0419(8) 0.0382(8) 0.0360(8) 0.0095(6) -0.0009(6) 0.0094(7)
C14 0.0274(7) 0.0598(10) 0.0274(7) 0.0160(6) -0.0008(5) 0.0060(6)
C15 0.0310(7) 0.0616(10) 0.0279(7) 0.0015(7) -0.0098(6) -0.0076(7)
C16 0.0350(7) 0.0369(8) 0.0301(7) -0.0020(6) -0.0067(6) -0.0047(6)
S1B 0.02762(16) 0.01886(15) 0.01799(15) 0.00018(10) -0.00334(11) 0.00204(10)
N1B 0.0245(5) 0.0222(5) 0.0226(5) -0.0004(4) -0.0067(4) 0.0019(4)
N2B 0.0225(5) 0.0229(5) 0.0196(5) 0.0008(4) -0.0028(4) 0.0039(4)
N3B 0.0225(5) 0.0239(5) 0.0182(5) 0.0018(4) -0.0014(4) 0.0043(4)
C1B 0.0232(6) 0.0246(6) 0.0180(5) -0.0018(4) -0.0047(4) -0.0036(5)
C2B 0.0268(6) 0.0301(7) 0.0227(6) 0.0021(5) -0.0032(5) -0.0071(5)
C3B 0.0305(7) 0.0435(8) 0.0223(6) -0.0025(5) 0.0032(5) -0.0043(6)
C4B 0.0339(7) 0.0355(7) 0.0267(6) -0.0106(5) -0.0015(5) 0.0004(6)
C5B 0.0372(7) 0.0247(6) 0.0302(7) -0.0037(5) -0.0022(5) -0.0039(5)
C6B 0.0311(6) 0.0255(6) 0.0217(6) -0.0004(5) 0.0007(5) -0.0041(5)
C7B 0.0272(6) 0.0229(6) 0.0193(5) -0.0004(5) -0.0046(4) -0.0029(5)
C8B 0.0199(5) 0.0198(5) 0.0206(5) 0.0012(4) 0.0003(4) 0.0001(4)
C9B 0.0301(6) 0.0220(6) 0.0300(6) 0.0013(5) -0.0079(5) 0.0052(5)
C10B 0.0218(6) 0.0230(6) 0.0183(5) -0.0005(4) 0.0019(4) 0.0034(4)
C11B 0.0202(5) 0.0237(6) 0.0184(5) 0.0023(4) 0.0011(4) 0.0012(4)
C12B 0.0303(6) 0.0250(6) 0.0222(6) -0.0008(5) -0.0011(5) 0.0052(5)
C13B 0.0320(7) 0.0289(6) 0.0303(7) 0.0025(5) 0.0005(5) 0.0103(5)
C14B 0.0258(6) 0.0394(7) 0.0277(6) 0.0066(6) -0.0041(5) 0.0074(6)
C15B 0.0263(6) 0.0416(8) 0.0205(6) -0.0015(5) -0.0035(5) 0.0025(5)
C16B 0.0232(6) 0.0318(7) 0.0209(6) -0.0031(5) 0.0007(5) 0.0040(5)

loop_
_atom_type_symbol
_atom_type_description
_atom_type_scat_dispersion_real
_atom_type_scat_dispersion_imag
_atom_type_scat_source
C C 0.0181 0.0091 'International Tables Vol C Tables 4.2.6.8 and 6.1.1.4'
H H 0.0000 0.0000 'International Tables Vol C Tables 4.2.6.8 and 6.1.1.4'
N N 0.0311 0.0180 'International Tables Vol C Tables 4.2.6.8 and 6.1.1.4'
S S 0.3331 0.5567 'International Tables Vol C Tables 4.2.6.8 and 6.1.1.4'

loop_
_exptl_crystal_face_index_h
_exptl_crystal_face_index_k
_exptl_crystal_face_index_l
_exptl_crystal_face_perp_dist
1 0 0 0.0410
-1 0 0 0.0410
0 0 1 0.1161
0 0 -1 0.1161
1 -1 0 0.1265
-1 1 0 0.1265

loop_
_geom_angle_atom_site_label_1
_geom_angle_atom_site_label_2
_geom_angle_atom_site_label_3
_geom_angle
_geom_angle_site_symmetry_1
_geom_angle_site_symmetry_3
_geom_angle_publ_flag
C8 S1 C7 103.86(6) . . ?
C8 N1 H1 120.0 . . ?
C8 N1 C9 119.94(10) . . ?
C9 N1 H1 120.0 . . ?
C8 N2 N3 111.04(10) . . ?
C10 N3 N2 113.01(10) . . ?
C2 C1 C6 119.20(12) . . ?
C2 C1 C7 120.81(12) . . ?
C6 C1 C7 119.97(11) . . ?
C1 C2 H2 120.1 . . ?
C1 C2 C3 119.80(15) . . ?
C3 C2 H2 120.1 . . ?
C2 C3 H3 119.7 . . ?
C4 C3 C2 120.53(15) . . ?
C4 C3 H3 119.7 . . ?
C3 C4 H4 120.2 . . ?
C5 C4 C3 119.54(14) . . ?
C5 C4 H4 120.2 . . ?
C4 C5 H5 119.6 . . ?
C4 C5 C6 120.72(16) . . ?
C6 C5 H5 119.6 . . ?
C1 C6 H6 119.9 . . ?
C5 C6 C1 120.19(14) . . ?
C5 C6 H6 119.9 . . ?
S1 C7 H7A 110.5 . . ?
S1 C7 H7B 110.5 . . ?
C1 C7 S1 106.15(8) . . ?
C1 C7 H7A 110.5 . . ?
C1 C7 H7B 110.5 . . ?
H7A C7 H7B 108.7 . . ?
N1 C8 S1 119.59(9) . . ?
N2 C8 S1 120.43(9) . . ?
N2 C8 N1 119.98(11) . . ?
N1 C9 H9A 109.5 . . ?
N1 C9 H9B 109.5 . . ?
N1 C9 H9C 109.5 . . ?
H9A C9 H9B 109.5 . . ?
H9A C9 H9C 109.5 . . ?
H9B C9 H9C 109.5 . . ?
N3 C10 H10 118.7 . . ?
N3 C10 C11 122.56(12) . . ?
C11 C10 H10 118.7 . . ?
C12 C11 C10 122.75(11) . . ?
C16 C11 C10 118.73(12) . . ?
C16 C11 C12 118.51(12) . . ?
C11 C12 H12 119.9 . . ?
C13 C12 C11 120.23(13) . . ?
C13 C12 H12 119.9 . . ?
C12 C13 H13 119.6 . . ?
C14 C13 C12 120.82(14) . . ?
C14 C13 H13 119.6 . . ?
C13 C14 H14 120.2 . . ?
C15 C14 C13 119.59(13) . . ?
C15 C14 H14 120.2 . . ?
C14 C15 H15 120.1 . . ?
C14 C15 C16 119.86(14) . . ?
C16 C15 H15 120.1 . . ?
C11 C16 H16 119.5 . . ?
C15 C16 C11 120.98(14) . . ?
C15 C16 H16 119.5 . . ?
C8B S1B C7B 103.15(6) . . ?
C8B N1B H1B 119.9 . . ?
C8B N1B C9B 120.25(10) . . ?
C9B N1B H1B 119.9 . . ?
C8B N2B N3B 111.01(10) . . ?
C10B N3B N2B 112.89(10) . . ?
C2B C1B C6B 118.98(12) . . ?
C2B C1B C7B 120.29(11) . . ?
C6B C1B C7B 120.72(11) . . ?
C1B C2B H2B 119.8 . . ?
C3B C2B C1B 120.35(12) . . ?
C3B C2B H2B 119.8 . . ?
C2B C3B H3B 119.8 . . ?
C4B C3B C2B 120.44(13) . . ?
C4B C3B H3B 119.8 . . ?
C3B C4B H4B 120.2 . . ?
C5B C4B C3B 119.60(13) . . ?
C5B C4B H4B 120.2 . . ?
C4B C5B H5B 120.0 . . ?
C4B C5B C6B 120.06(13) . . ?
C6B C5B H5B 120.0 . . ?
C1B C6B H6B 119.7 . . ?
C5B C6B C1B 120.54(12) . . ?
C5B C6B H6B 119.7 . . ?
S1B C7B H7BA 110.2 . . ?
S1B C7B H7BB 110.2 . . ?
C1B C7B S1B 107.36(8) . . ?
C1B C7B H7BA 110.2 . . ?
C1B C7B H7BB 110.2 . . ?
H7BA C7B H7BB 108.5 . . ?
N1B C8B S1B 120.10(9) . . ?
N2B C8B S1B 120.45(9) . . ?
N2B C8B N1B 119.43(11) . . ?
N1B C9B H9BA 109.5 . . ?
N1B C9B H9BB 109.5 . . ?
N1B C9B H9BC 109.5 . . ?
H9BA C9B H9BB 109.5 . . ?
H9BA C9B H9BC 109.5 . . ?
H9BB C9B H9BC 109.5 . . ?
N3B C10B H10B 118.6 . . ?
N3B C10B C11B 122.77(11) . . ?
C11B C10B H10B 118.6 . . ?
C12B C11B C10B 122.21(11) . . ?
C16B C11B C10B 118.55(11) . . ?
C16B C11B C12B 119.15(11) . . ?
C11B C12B H12B 120.1 . . ?
C13B C12B C11B 119.73(12) . . ?
C13B C12B H12B 120.1 . . ?
C12B C13B H13B 119.7 . . ?
C12B C13B C14B 120.62(12) . . ?
C14B C13B H13B 119.7 . . ?
C13B C14B H14B 120.0 . . ?
C15B C14B C13B 119.99(12) . . ?
C15B C14B H14B 120.0 . . ?
C14B C15B H15B 120.1 . . ?
C14B C15B C16B 119.77(12) . . ?
C16B C15B H15B 120.1 . . ?
C11B C16B H16B 119.7 . . ?
C15B C16B C11B 120.68(12) . . ?
C15B C16B H16B 119.7 . . ?

loop_
_geom_bond_atom_site_label_1
_geom_bond_atom_site_label_2
_geom_bond_distance
_geom_bond_site_symmetry_2
_geom_bond_publ_flag
S1 C7 1.8294(12) . ?
S1 C8 1.7699(12) . ?
N1 H1 0.8800 . ?
N1 C8 1.3516(15) . ?
N1 C9 1.4509(16) . ?
N2 N3 1.4043(14) . ?
N2 C8 1.2997(16) . ?
N3 C10 1.2777(16) . ?
C1 C2 1.3916(18) . ?
C1 C6 1.3941(18) . ?
C1 C7 1.5079(17) . ?
C2 H2 0.9500 . ?
C2 C3 1.394(2) . ?
C3 H3 0.9500 . ?
C3 C4 1.385(3) . ?
C4 H4 0.9500 . ?
C4 C5 1.374(3) . ?
C5 H5 0.9500 . ?
C5 C6 1.387(2) . ?
C6 H6 0.9500 . ?
C7 H7A 0.9900 . ?
C7 H7B 0.9900 . ?
C9 H9A 0.9800 . ?
C9 H9B 0.9800 . ?
C9 H9C 0.9800 . ?
C10 H10 0.9500 . ?
C10 C11 1.4632(17) . ?
C11 C12 1.3935(19) . ?
C11 C16 1.3922(18) . ?
C12 H12 0.9500 . ?
C12 C13 1.3837(19) . ?
C13 H13 0.9500 . ?
C13 C14 1.383(2) . ?
C14 H14 0.9500 . ?
C14 C15 1.380(2) . ?
C15 H15 0.9500 . ?
C15 C16 1.390(2) . ?
C16 H16 0.9500 . ?
S1B C7B 1.8327(11) . ?
S1B C8B 1.7776(12) . ?
N1B H1B 0.8800 . ?
N1B C8B 1.3539(15) . ?
N1B C9B 1.4544(16) . ?
N2B N3B 1.4047(13) . ?
N2B C8B 1.2992(15) . ?
N3B C10B 1.2779(15) . ?
C1B C2B 1.3911(18) . ?
C1B C6B 1.3966(17) . ?
C1B C7B 1.5090(17) . ?
C2B H2B 0.9500 . ?
C2B C3B 1.389(2) . ?
C3B H3B 0.9500 . ?
C3B C4B 1.389(2) . ?
C4B H4B 0.9500 . ?
C4B C5B 1.388(2) . ?
C5B H5B 0.9500 . ?
C5B C6B 1.3903(19) . ?
C6B H6B 0.9500 . ?
C7B H7BA 0.9900 . ?
C7B H7BB 0.9900 . ?
C9B H9BA 0.9800 . ?
C9B H9BB 0.9800 . ?
C9B H9BC 0.9800 . ?
C10B H10B 0.9500 . ?
C10B C11B 1.4619(16) . ?
C11B C12B 1.4018(17) . ?
C11B C16B 1.3946(17) . ?
C12B H12B 0.9500 . ?
C12B C13B 1.3868(18) . ?
C13B H13B 0.9500 . ?
C13B C14B 1.389(2) . ?
C14B H14B 0.9500 . ?
C14B C15B 1.384(2) . ?
C15B H15B 0.9500 . ?
C15B C16B 1.3907(17) . ?
C16B H16B 0.9500 . ?

loop_
_geom_torsion_atom_site_label_1
_geom_torsion_atom_site_label_2
_geom_torsion_atom_site_label_3
_geom_torsion_atom_site_label_4
_geom_torsion
_geom_torsion_site_symmetry_1
_geom_torsion_site_symmetry_2
_geom_torsion_site_symmetry_3
_geom_torsion_site_symmetry_4
_geom_torsion_publ_flag
N2 N3 C10 C11 177.37(11) . . . . ?
N3 N2 C8 S1 -0.99(15) . . . . ?
N3 N2 C8 N1 179.03(11) . . . . ?
N3 C10 C11 C12 -0.9(2) . . . . ?
N3 C10 C11 C16 179.86(12) . . . . ?
C1 C2 C3 C4 -0.1(2) . . . . ?
C2 C1 C6 C5 1.21(19) . . . . ?
C2 C1 C7 S1 73.70(13) . . . . ?
C2 C3 C4 C5 0.4(2) . . . . ?
C3 C4 C5 C6 0.2(2) . . . . ?
C4 C5 C6 C1 -0.9(2) . . . . ?
C6 C1 C2 C3 -0.72(19) . . . . ?
C6 C1 C7 S1 -104.67(11) . . . . ?
C7 S1 C8 N1 3.12(12) . . . . ?
C7 S1 C8 N2 -176.87(10) . . . . ?
C7 C1 C2 C3 -179.10(12) . . . . ?
C7 C1 C6 C5 179.62(12) . . . . ?
C8 S1 C7 C1 168.35(8) . . . . ?
C8 N2 N3 C10 165.69(11) . . . . ?
C9 N1 C8 S1 -171.25(10) . . . . ?
C9 N1 C8 N2 8.74(19) . . . . ?
C10 C11 C12 C13 -179.51(13) . . . . ?
C10 C11 C16 C15 178.70(13) . . . . ?
C11 C12 C13 C14 0.6(2) . . . . ?
C12 C11 C16 C15 -0.6(2) . . . . ?
C12 C13 C14 C15 -0.1(2) . . . . ?
C13 C14 C15 C16 -0.7(2) . . . . ?
C14 C15 C16 C11 1.1(2) . . . . ?
C16 C11 C12 C13 -0.2(2) . . . . ?
N2B N3B C10B C11B 175.55(10) . . . . ?
N3B N2B C8B S1B -2.17(14) . . . . ?
N3B N2B C8B N1B 176.52(10) . . . . ?
N3B C10B C11B C12B -17.98(19) . . . . ?
N3B C10B C11B C16B 165.48(12) . . . . ?
C1B C2B C3B C4B 0.53(19) . . . . ?
C2B C1B C6B C5B 1.76(18) . . . . ?
C2B C1B C7B S1B 106.47(11) . . . . ?
C2B C3B C4B C5B 0.7(2) . . . . ?
C3B C4B C5B C6B -0.7(2) . . . . ?
C4B C5B C6B C1B -0.53(19) . . . . ?
C6B C1B C2B C3B -1.75(18) . . . . ?
C6B C1B C7B S1B -74.62(12) . . . . ?
C7B S1B C8B N1B -3.28(11) . . . . ?
C7B S1B C8B N2B 175.40(10) . . . . ?
C7B C1B C2B C3B 177.18(11) . . . . ?
C7B C1B C6B C5B -177.17(11) . . . . ?
C8B S1B C7B C1B -165.71(8) . . . . ?
C8B N2B N3B C10B -168.55(11) . . . . ?
C9B N1B C8B S1B 165.88(10) . . . . ?
C9B N1B C8B N2B -12.81(18) . . . . ?
C10B C11B C12B C13B -176.50(12) . . . . ?
C10B C11B C16B C15B 178.52(12) . . . . ?
C11B C12B C13B C14B -1.8(2) . . . . ?
C12B C11B C16B C15B 1.88(19) . . . . ?
C12B C13B C14B C15B 1.8(2) . . . . ?
C13B C14B C15B C16B 0.1(2) . . . . ?
C14B C15B C16B C11B -2.0(2) . . . . ?
C16B C11B C12B C13B 0.02(19) . . . . ?

loop_
_exptl_oxdiff_crystal_face_indexfrac_h
_exptl_oxdiff_crystal_face_indexfrac_k
_exptl_oxdiff_crystal_face_indexfrac_l
_exptl_oxdiff_crystal_face_x
_exptl_oxdiff_crystal_face_y
_exptl_oxdiff_crystal_face_z
1.0000 -0.0000 -0.0000 -0.0620 -0.0033 0.0021
-1.0000 0.0000 0.0000 0.0620 0.0033 -0.0021
0.0000 0.0000 1.0000 -0.0026 0.0058 0.1529
-0.0000 -0.0000 -1.0000 0.0026 -0.0058 -0.1529
1.0000 -1.0000 0.0000 -0.0690 0.1272 -0.0029
-1.0000 1.0000 -0.0000 0.0690 -0.1272 0.0029
